data_7042730
loop_
_publ_author_name
'Zhang, Tianle'
'Zhu, Jin-jin'
'Hu, Peng'
'Zhou, Ke-ke'
'Li, Bao'

_publ_section_title
;
 Silver(I)-organic frameworks constructed from silver(I)
 3,6-pyrazyldiethynide and 3,8-1,10-phenanthrolyldiethynide complexes
;
_journal_name_full 'Dalton Trans.'
_journal_paper_doi 10.1039/C7DT01061C
_journal_year 2017
_chemical_formula_sum 'C8 H2 Ag5 N5 O9'
_chemical_formula_weight 851.50
_chemical_name_systematic
;
 ?
;
_space_group_IT_number 2
_symmetry_cell_setting triclinic
_symmetry_space_group_name_Hall '-P 1'
_symmetry_space_group_name_H-M 'P -1'
_atom_sites_solution_hydrogens geom
_atom_sites_solution_primary direct
_atom_sites_solution_secondary difmap
_audit_creation_method SHELXL-97
_audit_update_record
;
2017-03-15 deposited with the CCDC.
2017-04-19 downloaded from the CCDC.
;
_cell_angle_alpha 78.997(2)
_cell_angle_beta 80.015(2)
_cell_angle_gamma 81.741(2)
_cell_formula_units_Z 2
_cell_length_a 8.4999(11)
_cell_length_b 8.8716(11)
_cell_length_c 10.0953(13)
_cell_measurement_reflns_used 1802
_cell_measurement_temperature 298(2)
_cell_measurement_theta_max 26.00
_cell_measurement_theta_min 2.27
_cell_volume 731.12(16)
_computing_cell_refinement 'Bruker SMART'
_computing_data_collection 'Bruker SMART'
_computing_data_reduction 'Bruker SAIT'
_computing_molecular_graphics 'Bruker SHELXTL'
_computing_publication_material 'Bruker SHELXTL'
_computing_structure_refinement 'SHELXL-97 (Sheldrick, 1997)'
_computing_structure_solution 'SHELXS-97 (Sheldrick, 1990)'
_diffrn_ambient_temperature 298(2)
_diffrn_measured_fraction_theta_full 0.989
_diffrn_measured_fraction_theta_max 0.989
_diffrn_measurement_device_type 'CCD area detector'
_diffrn_measurement_method 'phi and omega scans'
_diffrn_radiation_monochromator graphite
_diffrn_radiation_source 'fine-focus sealed tube'
_diffrn_radiation_type MoK\a
_diffrn_radiation_wavelength 0.71073
_diffrn_reflns_av_R_equivalents 0.1490
_diffrn_reflns_av_sigmaI/netI 0.1077
_diffrn_reflns_limit_h_max 10
_diffrn_reflns_limit_h_min -10
_diffrn_reflns_limit_k_max 10
_diffrn_reflns_limit_k_min -10
_diffrn_reflns_limit_l_max 12
_diffrn_reflns_limit_l_min -10
_diffrn_reflns_number 5251
_diffrn_reflns_theta_full 25.99
_diffrn_reflns_theta_max 25.99
_diffrn_reflns_theta_min 2.08
_exptl_absorpt_coefficient_mu 6.643
_exptl_absorpt_correction_T_max 0.652
_exptl_absorpt_correction_T_min 0.460
_exptl_absorpt_correction_type multi-scan
_exptl_crystal_colour black
_exptl_crystal_density_diffrn 3.868
_exptl_crystal_density_method 'not measured'
_exptl_crystal_description block
_exptl_crystal_F_000 784
_exptl_crystal_size_max 0.12
_exptl_crystal_size_mid 0.10
_exptl_crystal_size_min 0.06
_refine_diff_density_max 3.517
_refine_diff_density_min -3.671
_refine_diff_density_rms 0.390
_refine_ls_extinction_method none
_refine_ls_goodness_of_fit_ref 1.061
_refine_ls_hydrogen_treatment mixed
_refine_ls_matrix_type full
_refine_ls_number_parameters 238
_refine_ls_number_reflns 2826
_refine_ls_number_restraints 6
_refine_ls_restrained_S_all 1.063
_refine_ls_R_factor_all 0.0820
_refine_ls_R_factor_gt 0.0749
_refine_ls_shift/su_max 0.000
_refine_ls_shift/su_mean 0.000
_refine_ls_structure_factor_coef Fsqd
_refine_ls_weighting_details 'calc w=1/[\s^2^(Fo^2^)+(0.1003P)^2^+10.2149P] where P=(Fo^2^+2Fc^2^)/3'
_refine_ls_weighting_scheme calc
_refine_ls_wR_factor_gt 0.1907
_refine_ls_wR_factor_ref 0.1972
_reflns_number_gt 2488
_reflns_number_total 2826
_reflns_threshold_expression >2sigma(I)
_cod_data_source_file c7dt01061c1.cif
_cod_data_source_block 1
_cod_original_sg_symbol_H-M P-1
_cod_database_code 7042730

loop_
_symmetry_equiv_pos_as_xyz
'x, y, z'
'-x, -y, -z'

loop_
_atom_site_label
_atom_site_type_symbol
_atom_site_fract_x
_atom_site_fract_y
_atom_site_fract_z
_atom_site_U_iso_or_equiv
_atom_site_adp_type
_atom_site_occupancy
_atom_site_symmetry_multiplicity
_atom_site_calc_flag
_atom_site_refinement_flags
Ag5 Ag 0.50654(19) 0.84338(14) 0.07465(11) 0.0590(4) Uani 1 1 d .
O3 O -0.2140(19) 0.4655(19) 0.2844(15) 0.085(3) Uani 1 1 d .
Ag4 Ag 0.37340(12) 0.52906(10) 0.12593(8) 0.0373(3) Uani 1 1 d .
Ag3 Ag 0.49273(14) 0.58918(12) 0.35372(10) 0.0450(3) Uani 1 1 d .
O9 O -0.0280(14) -0.1846(16) 0.8034(15) 0.070(4) Uani 1 1 d .
N5 N -0.1530(13) -0.1337(13) 0.8682(11) 0.039(2) Uani 1 1 d .
O7 O -0.1446(15) -0.0845(13) 0.9765(11) 0.059(3) Uani 1 1 d .
Ag2 Ag 0.08357(13) 0.38577(14) 0.33491(12) 0.0515(4) Uani 1 1 d .
Ag1 Ag 0.09996(14) -0.21082(15) 1.05268(13) 0.0562(4) Uani 1 1 d .
C1 C 0.3402(13) 0.1721(12) 0.5357(10) 0.026(2) Uani 1 1 d .
C2 C 0.2828(13) 0.0320(13) 0.5313(11) 0.029(2) Uani 1 1 d .
H2 H 0.2424 0.0178 0.4552 0.035 Uiso 1 1 calc R
C3 C 0.2885(14) -0.0810(12) 0.6417(11) 0.028(2) Uani 1 1 d .
H3 H 0.2503 -0.1748 0.6441 0.034 Uiso 1 1 calc R
C4 C 0.3536(13) -0.0539(11) 0.7532(10) 0.0230(19) Uani 1 1 d .
C7 C 0.3421(15) 0.3013(13) 0.4264(11) 0.031(2) Uani 1 1 d .
C8 C 0.3594(14) 0.4058(13) 0.3303(11) 0.032(2) Uani 1 1 d .
C5 C 0.3624(13) -0.1717(13) 0.8752(10) 0.026(2) Uani 1 1 d .
C6 C 0.3706(13) -0.2824(12) 0.9626(10) 0.027(2) Uani 1 1 d .
N1 N 0.4055(11) 0.1935(10) 0.6450(9) 0.0259(18) Uani 1 1 d .
N2 N 0.4084(11) 0.0813(10) 0.7536(9) 0.0256(18) Uani 1 1 d .
N3 N -0.1012(14) 0.2326(14) 0.6299(11) 0.043(3) Uani 1 1 d .
N4 N -0.1663(13) 0.5395(11) 0.1670(12) 0.040(2) Uani 1 1 d .
O5 O 0.011(2) 0.270(2) 0.672(2) 0.108(5) Uani 1 1 d U
O6 O -0.094(2) 0.2472(19) 0.5125(15) 0.085(3) Uani 1 1 d .
O4 O -0.214(2) 0.1761(19) 0.7079(17) 0.102(6) Uani 1 1 d .
O2 O -0.2616(15) 0.6054(14) 0.0920(14) 0.066(3) Uani 1 1 d .
O1 O -0.0186(13) 0.5392(14) 0.1348(13) 0.058(3) Uani 1 1 d .
O8 O -0.2834(13) -0.1296(18) 0.8327(14) 0.073(4) Uani 1 1 d .

loop_
_atom_site_aniso_label
_atom_site_aniso_U_11
_atom_site_aniso_U_22
_atom_site_aniso_U_33
_atom_site_aniso_U_23
_atom_site_aniso_U_13
_atom_site_aniso_U_12
Ag5 0.0995(10) 0.0496(6) 0.0408(6) 0.0019(5) -0.0399(6) -0.0281(6)
O3 0.090(7) 0.098(7) 0.063(6) 0.003(5) 0.001(5) -0.036(6)
Ag4 0.0525(6) 0.0355(5) 0.0213(4) 0.0093(3) -0.0061(4) -0.0146(4)
Ag3 0.0626(7) 0.0413(6) 0.0360(5) 0.0026(4) -0.0126(5) -0.0281(5)
O9 0.049(6) 0.078(8) 0.087(9) -0.041(7) 0.013(6) -0.011(6)
N5 0.036(6) 0.049(6) 0.035(5) -0.012(5) -0.003(4) -0.009(5)
O7 0.073(7) 0.055(6) 0.049(6) -0.017(5) -0.001(5) -0.007(5)
Ag2 0.0413(6) 0.0616(7) 0.0544(7) -0.0005(5) -0.0169(5) -0.0164(5)
Ag1 0.0384(6) 0.0632(7) 0.0613(8) 0.0016(6) -0.0029(5) -0.0084(5)
C1 0.031(5) 0.029(5) 0.017(4) 0.001(4) -0.003(4) -0.008(4)
C2 0.031(5) 0.032(5) 0.025(5) 0.001(4) -0.014(4) -0.006(4)
C3 0.037(6) 0.027(5) 0.021(5) -0.004(4) -0.001(4) -0.014(4)
C4 0.031(5) 0.019(4) 0.016(4) 0.006(4) -0.005(4) -0.004(4)
C7 0.043(6) 0.031(5) 0.022(5) -0.008(4) -0.007(5) -0.007(5)
C8 0.035(6) 0.032(5) 0.023(5) 0.009(4) 0.000(4) -0.011(4)
C5 0.025(5) 0.033(5) 0.020(5) 0.000(4) -0.006(4) -0.005(4)
C6 0.034(5) 0.027(5) 0.020(5) -0.001(4) -0.009(4) -0.006(4)
N1 0.030(4) 0.027(4) 0.020(4) 0.003(3) -0.004(3) -0.010(3)
N2 0.029(4) 0.028(4) 0.019(4) 0.001(3) -0.006(3) -0.006(3)
N3 0.043(6) 0.062(7) 0.034(6) -0.023(5) -0.003(5) -0.020(5)
N4 0.039(6) 0.024(5) 0.052(6) -0.001(4) -0.007(5) 0.003(4)
O5 0.097(9) 0.127(9) 0.113(9) -0.048(8) -0.023(7) -0.009(7)
O6 0.090(7) 0.098(7) 0.063(6) 0.003(5) 0.001(5) -0.036(6)
O4 0.117(13) 0.080(10) 0.089(11) -0.002(8) 0.034(10) -0.017(9)
O2 0.061(7) 0.056(6) 0.077(8) -0.003(6) -0.020(6) 0.008(5)
O1 0.041(6) 0.063(6) 0.070(7) -0.005(5) -0.009(5) -0.012(5)
O8 0.037(6) 0.111(10) 0.074(8) -0.002(7) -0.019(5) -0.030(6)

loop_
_atom_type_symbol
_atom_type_description
_atom_type_scat_dispersion_real
_atom_type_scat_dispersion_imag
_atom_type_scat_source
C C 0.0033 0.0016 'International Tables Vol C Tables 4.2.6.8 and 6.1.1.4'
H H 0.0000 0.0000 'International Tables Vol C Tables 4.2.6.8 and 6.1.1.4'
N N 0.0061 0.0033 'International Tables Vol C Tables 4.2.6.8 and 6.1.1.4'
O O 0.0106 0.0060 'International Tables Vol C Tables 4.2.6.8 and 6.1.1.4'
Ag Ag -0.8971 1.1015 'International Tables Vol C Tables 4.2.6.8 and 6.1.1.4'

loop_
_geom_angle_atom_site_label_1
_geom_angle_atom_site_label_2
_geom_angle_atom_site_label_3
_geom_angle
_geom_angle_site_symmetry_1
_geom_angle_site_symmetry_3
N2 Ag5 C6 160.0(3) 2_666 1_564
N2 Ag5 C5 164.4(3) 2_666 1_564
C6 Ag5 C5 27.7(4) 1_564 1_564
N2 Ag5 Ag5 90.5(2) 2_666 2_675
C6 Ag5 Ag5 104.7(3) 1_564 2_675
C5 Ag5 Ag5 77.2(2) 1_564 2_675
N2 Ag5 Ag4 118.8(2) 2_666 .
C6 Ag5 Ag4 43.4(3) 1_564 .
C5 Ag5 Ag4 71.0(2) 1_564 .
Ag5 Ag5 Ag4 146.71(7) 2_675 .
N2 Ag5 Ag3 65.8(2) 2_666 .
C6 Ag5 Ag3 96.2(3) 1_564 .
C5 Ag5 Ag3 123.4(2) 1_564 .
Ag5 Ag5 Ag3 153.08(7) 2_675 .
Ag4 Ag5 Ag3 53.12(3) . .
C6 Ag4 C8 159.5(4) 1_564 .
C6 Ag4 Ag3 113.8(3) 1_564 .
C8 Ag4 Ag3 49.7(3) . .
C6 Ag4 Ag5 47.6(3) 1_564 .
C8 Ag4 Ag5 115.8(3) . .
Ag3 Ag4 Ag5 66.57(3) . .
C6 Ag4 Ag4 67.2(3) 1_564 2_665
C8 Ag4 Ag4 128.4(3) . 2_665
Ag3 Ag4 Ag4 116.47(6) . 2_665
Ag5 Ag4 Ag4 83.41(4) . 2_665
C6 Ag4 Ag1 49.5(3) 1_564 1_564
C8 Ag4 Ag1 118.8(3) . 1_564
Ag3 Ag4 Ag1 108.43(5) . 1_564
Ag5 Ag4 Ag1 71.28(4) . 1_564
Ag4 Ag4 Ag1 112.68(5) 2_665 1_564
C8 Ag3 N1 168.9(4) . 2_666
C8 Ag3 Ag4 48.3(3) . .
N1 Ag3 Ag4 123.4(2) 2_666 .
C8 Ag3 Ag3 85.4(3) . 2_666
N1 Ag3 Ag3 103.0(2) 2_666 2_666
Ag4 Ag3 Ag3 133.54(5) . 2_666
C8 Ag3 Ag5 108.1(3) . .
N1 Ag3 Ag5 63.1(2) 2_666 .
Ag4 Ag3 Ag5 60.31(3) . .
Ag3 Ag3 Ag5 166.02(6) 2_666 .
O8 N5 O9 122.4(13) . .
O8 N5 O7 119.6(13) . .
O9 N5 O7 118.1(13) . .
N5 O7 Ag1 106.3(8) . .
C8 Ag2 O6 127.8(5) . .
C8 Ag2 O1 112.0(4) . .
O6 Ag2 O1 120.1(5) . .
C8 Ag2 C7 28.7(4) . .
O6 Ag2 C7 99.7(5) . .
O1 Ag2 C7 140.2(4) . .
C6 Ag1 O7 139.7(4) . .
C6 Ag1 O1 105.0(4) . 1_546
O7 Ag1 O1 91.8(4) . 1_546
C6 Ag1 C5 26.9(3) . .
O7 Ag1 C5 115.4(4) . .
O1 Ag1 C5 125.4(4) 1_546 .
C6 Ag1 Ag4 42.8(2) . 1_546
O7 Ag1 Ag4 160.2(3) . 1_546
O1 Ag1 Ag4 71.2(2) 1_546 1_546
C5 Ag1 Ag4 69.7(2) . 1_546
N1 C1 C2 122.1(9) . .
N1 C1 C7 114.1(9) . .
C2 C1 C7 123.7(10) . .
C3 C2 C1 117.6(10) . .
C2 C3 C4 118.7(10) . .
N2 C4 C3 122.1(9) . .
N2 C4 C5 116.9(9) . .
C3 C4 C5 121.0(9) . .
C8 C7 C1 173.6(13) . .
C8 C7 Ag2 70.0(8) . .
C1 C7 Ag2 115.6(8) . .
C7 C8 Ag4 160.0(11) . .
C7 C8 Ag3 116.7(10) . .
Ag4 C8 Ag3 82.1(4) . .
C7 C8 Ag2 81.3(8) . .
Ag4 C8 Ag2 90.2(4) . .
Ag3 C8 Ag2 134.1(5) . .
C6 C5 C4 170.7(11) . .
C6 C5 Ag5 62.4(7) . 1_546
C4 C5 Ag5 125.3(7) . 1_546
C6 C5 Ag1 64.2(7) . .
C4 C5 Ag1 118.6(7) . .
Ag5 C5 Ag1 88.0(3) 1_546 .
C5 C6 Ag4 176.3(9) . 1_546
C5 C6 Ag5 90.0(8) . 1_546
Ag4 C6 Ag5 89.1(4) 1_546 1_546
C5 C6 Ag1 88.9(8) . .
Ag4 C6 Ag1 87.8(4) 1_546 .
Ag5 C6 Ag1 102.0(4) 1_546 .
N2 N1 C1 119.3(9) . .
N2 N1 Ag3 118.9(7) . 2_666
C1 N1 Ag3 121.8(7) . 2_666
N1 N2 C4 120.2(9) . .
N1 N2 Ag5 111.8(7) . 2_666
C4 N2 Ag5 127.9(7) . 2_666
O6 N3 O5 117.1(16) . .
O6 N3 O4 121.1(16) . .
O5 N3 O4 121.7(17) . .
O2 N4 O1 123.0(12) . .
O2 N4 O3 121.0(13) . .
O1 N4 O3 115.9(13) . .
N3 O6 Ag2 129.1(13) . .
N4 O1 Ag2 102.8(8) . .
N4 O1 Ag1 120.0(8) . 1_564
Ag2 O1 Ag1 113.6(5) . 1_564

loop_
_geom_bond_atom_site_label_1
_geom_bond_atom_site_label_2
_geom_bond_distance
_geom_bond_site_symmetry_2
Ag5 N2 2.235(9) 2_666
Ag5 C6 2.273(11) 1_564
Ag5 C5 2.565(11) 1_564
Ag5 Ag5 2.894(2) 2_675
Ag5 Ag4 3.0784(15) .
Ag5 Ag3 3.2516(15) .
O3 N4 1.270(17) .
Ag4 C6 2.114(10) 1_564
Ag4 C8 2.135(10) .
Ag4 Ag3 2.8344(14) .
Ag4 Ag4 3.1059(18) 2_665
Ag4 Ag1 3.1110(16) 1_564
Ag3 C8 2.182(12) .
Ag3 N1 2.226(9) 2_666
Ag3 Ag3 3.087(2) 2_666
O9 N5 1.223(15) .
N5 O8 1.217(16) .
N5 O7 1.269(15) .
O7 Ag1 2.393(13) .
Ag2 C8 2.368(12) .
Ag2 O6 2.401(13) .
Ag2 O1 2.430(12) .
Ag2 C7 2.492(12) .
Ag1 C6 2.366(11) .
Ag1 O1 2.504(12) 1_546
Ag1 C5 2.628(10) .
Ag1 Ag4 3.1109(16) 1_546
C1 N1 1.373(14) .
C1 C2 1.411(16) .
C1 C7 1.431(15) .
C2 C3 1.352(15) .
C3 C4 1.410(15) .
C4 N2 1.349(14) .
C4 C5 1.460(13) .
C7 C8 1.212(16) .
C5 C6 1.191(15) .
C5 Ag5 2.565(11) 1_546
C6 Ag4 2.114(10) 1_546
C6 Ag5 2.273(11) 1_546
N1 N2 1.333(12) .
N1 Ag3 2.226(9) 2_666
N2 Ag5 2.235(9) 2_666
N3 O6 1.160(18) .
N3 O5 1.22(2) .
N3 O4 1.230(19) .
N4 O2 1.216(16) .
N4 O1 1.241(15) .
O1 Ag1 2.504(12) 1_564
